data_4026263
loop_
_publ_author_name
'Bernd Schmidt'
'Frank H\"olter'
'Alexandra Kelling'
'Uwe Schilde'

_publ_contact_author_address
;
 University of Potsdam
 Institute of Chemistry
 Karl-Liebknecht-Str. 24-25
 D-14476 Potsdam
 Germany
;
_publ_contact_author_email us@chem.uni-potsdam.de
_publ_contact_author_fax +49-331-977-5153
_publ_contact_author_name 'Schilde, Uwe'
_publ_contact_author_phone +49-331-977-5188
_publ_section_title
;
 Pd-Catalyzed Arylation Reactions with Phenol Diazonium Salts: Application
 in the Synthesis of Diarylheptanoids
;
_journal_name_full 'Journal of Organic Chemistry'
_journal_page_first 3357
_journal_page_last 3365
_journal_paper_doi 10.1021/jo2002787
_journal_volume 76
_journal_year 2011
_chemical_absolute_configuration syn
_chemical_formula_moiety 'C19 H20 O3'
_chemical_formula_sum 'C19 H20 O3'
_chemical_formula_weight 296.35
_chemical_melting_point 227(1)
_chemical_name_systematic
; 
 (3S,7R)-5,6-dehydro-de-O-methyl-centrolobine
;
_space_group_IT_number 19
_symmetry_cell_setting orthorhombic
_symmetry_space_group_name_Hall 'P 2ac 2ab'
_symmetry_space_group_name_H-M 'P 21 21 21'
_atom_sites_solution_hydrogens geom
_atom_sites_solution_primary direct
_atom_sites_solution_secondary difmap
_audit_creation_method SHELXL-97
_cell_angle_alpha 90.00
_cell_angle_beta 90.00
_cell_angle_gamma 90.00
_cell_formula_units_Z 4
_cell_length_a 7.9575(4)
_cell_length_b 12.5868(10)
_cell_length_c 16.0983(10)
_cell_measurement_reflns_used 12627
_cell_measurement_temperature 210(2)
_cell_measurement_theta_max 29.50
_cell_measurement_theta_min 1.53
_cell_volume 1612.40(18)
_computing_cell_refinement 'X-AREA (Stoe, 2004)'
_computing_data_collection 'X-AREA (Stoe, 2004)'
_computing_data_reduction 'X-RED (Stoe, 2004)'
_computing_molecular_graphics
;
  DIAMOND (Brandenburg, 2005)
;
_computing_structure_refinement 'SHELXL-97 (Sheldrick, 1997)'
_computing_structure_solution 'SHELXS-97 (Sheldrick, 1990)'
_diffrn_ambient_temperature 210(2)
_diffrn_detector 'image plate (34 cm diameter)'
_diffrn_detector_area_resol_mean 6.67
_diffrn_detector_type STOE
_diffrn_measured_fraction_theta_full 0.994
_diffrn_measured_fraction_theta_max 0.994
_diffrn_measurement_details
;
 180 frames, exposure time per frame = 3 min
;
_diffrn_measurement_device '2-circle goniometer'
_diffrn_measurement_device_type 'STOE IPDS 2'
_diffrn_measurement_method '\w scan, 1.0 \%'
_diffrn_radiation_monochromator 'plane graphite'
_diffrn_radiation_source 'fine-focus sealed tube'
_diffrn_radiation_type MoK\a
_diffrn_radiation_wavelength 0.71073
_diffrn_reflns_av_R_equivalents 0.0413
_diffrn_reflns_av_sigmaI/netI 0.0318
_diffrn_reflns_limit_h_max 11
_diffrn_reflns_limit_h_min -9
_diffrn_reflns_limit_k_max 17
_diffrn_reflns_limit_k_min -17
_diffrn_reflns_limit_l_max 22
_diffrn_reflns_limit_l_min -22
_diffrn_reflns_number 16142
_diffrn_reflns_theta_full 29.53
_diffrn_reflns_theta_max 29.53
_diffrn_reflns_theta_min 2.05
_exptl_absorpt_coefficient_mu 0.081
_exptl_absorpt_correction_T_max 0.9641
_exptl_absorpt_correction_T_min 0.9638
_exptl_absorpt_correction_type sphere
_exptl_absorpt_process_details 'X-RED (Stoe, 2004)'
_exptl_crystal_colour colorless
_exptl_crystal_density_diffrn 1.221
_exptl_crystal_description block
_exptl_crystal_F_000 632
_exptl_crystal_size_max 1.0
_exptl_crystal_size_mid 0.6
_exptl_crystal_size_min 0.25
_refine_diff_density_max 0.199
_refine_diff_density_min -0.135
_refine_diff_density_rms 0.032
_refine_ls_abs_structure_details 'Flack H D (1983), Acta Cryst. A39, 876-881'
_refine_ls_abs_structure_Flack 0.4(8)
_refine_ls_extinction_coef 0.027(3)
_refine_ls_extinction_expression Fc^*^=kFc[1+0.001xFc^2^\l^3^/sin(2\q)]^-1/4^
_refine_ls_extinction_method SHELXL
_refine_ls_goodness_of_fit_ref 1.009
_refine_ls_hydrogen_treatment mixed
_refine_ls_matrix_type full
_refine_ls_number_parameters 206
_refine_ls_number_reflns 4467
_refine_ls_number_restraints 0
_refine_ls_restrained_S_all 1.009
_refine_ls_R_factor_all 0.0449
_refine_ls_R_factor_gt 0.0358
_refine_ls_shift/su_max 0.001
_refine_ls_shift/su_mean 0.000
_refine_ls_structure_factor_coef Fsqd
_refine_ls_weighting_details 'calc w=1/[\s^2^(Fo^2^)+(0.0565P)^2^+0.0000P] where P=(Fo^2^+2Fc^2^)/3'
_refine_ls_weighting_scheme calc
_refine_ls_wR_factor_gt 0.0898
_refine_ls_wR_factor_ref 0.0925
_reflns_number_gt 3613
_reflns_number_total 4467
_reflns_threshold_expression >2sigma(I)
_cod_data_source_file jo2002787_si_001.cif
_cod_data_source_block hoel3i
_cod_database_code 4026263

loop_
_symmetry_equiv_pos_as_xyz
'x, y, z'
'-x+1/2, -y, z+1/2'
'x+1/2, -y+1/2, -z'
'-x, y+1/2, -z+1/2'

loop_
_atom_site_label
_atom_site_type_symbol
_atom_site_fract_x
_atom_site_fract_y
_atom_site_fract_z
_atom_site_U_iso_or_equiv
_atom_site_adp_type
_atom_site_occupancy
_atom_site_symmetry_multiplicity
_atom_site_calc_flag
_atom_site_refinement_flags
C1 C 0.31355(19) 0.93098(13) 0.20264(9) 0.0604(4) Uani 1 1 d .
H1A H 0.3207 1.0050 0.1862 0.073 Uiso 1 1 calc R
H1B H 0.2345 0.9263 0.2484 0.073 Uiso 1 1 calc R
C2 C 0.24572(17) 0.86696(11) 0.13008(10) 0.0551(3) Uani 1 1 d .
H2A H 0.2472 0.7924 0.1452 0.066 Uiso 1 1 calc R
H2B H 0.1294 0.8870 0.1210 0.066 Uiso 1 1 calc R
C3 C 0.33984(14) 0.88014(8) 0.04952(8) 0.0411(2) Uani 1 1 d .
H3 H 0.4601 0.8693 0.0597 0.049 Uiso 1 1 calc R
C4 C 0.28200(17) 0.80364(10) -0.01735(10) 0.0552(3) Uani 1 1 d .
H4A H 0.3252 0.7333 -0.0052 0.066 Uiso 1 1 calc R
H4B H 0.1602 0.7999 -0.0169 0.066 Uiso 1 1 calc R
C5 C 0.3391(2) 0.83619(12) -0.10078(10) 0.0604(4) Uani 1 1 d .
H5 H 0.3302 0.7881 -0.1444 0.073 Uiso 1 1 calc R
C6 C 0.40242(18) 0.93133(13) -0.11551(9) 0.0565(3) Uani 1 1 d .
H6 H 0.4418 0.9464 -0.1686 0.068 Uiso 1 1 calc R
C7 C 0.41340(15) 1.01563(9) -0.05048(8) 0.0432(3) Uani 1 1 d .
H7 H 0.3636 1.0800 -0.0743 0.052 Uiso 1 1 calc R
C8 C 0.59076(14) 1.04406(8) -0.02439(8) 0.0379(2) Uani 1 1 d .
C9 C 0.72907(15) 0.98338(9) -0.04606(8) 0.0433(3) Uani 1 1 d .
H9 H 0.7145 0.9244 -0.0800 0.052 Uiso 1 1 calc R
C10 C 0.88882(15) 1.00875(9) -0.01816(9) 0.0448(3) Uani 1 1 d .
H10 H 0.9805 0.9677 -0.0341 0.054 Uiso 1 1 calc R
C11 C 0.91140(14) 1.09524(8) 0.03333(8) 0.0399(2) Uani 1 1 d .
C12 C 0.77524(15) 1.15923(9) 0.05338(8) 0.0436(3) Uani 1 1 d .
H12 H 0.7904 1.2191 0.0864 0.052 Uiso 1 1 calc R
C13 C 0.61729(14) 1.13364(9) 0.02420(8) 0.0423(3) Uani 1 1 d .
H13 H 0.5268 1.1773 0.0373 0.051 Uiso 1 1 calc R
C14 C 0.48394(18) 0.89533(11) 0.23278(8) 0.0482(3) Uani 1 1 d .
C15 C 0.63095(19) 0.94739(10) 0.21137(8) 0.0529(3) Uani 1 1 d .
H15 H 0.6250 1.0077 0.1781 0.063 Uiso 1 1 calc R
C16 C 0.78640(19) 0.91209(11) 0.23813(8) 0.0525(3) Uani 1 1 d .
H16 H 0.8835 0.9480 0.2224 0.063 Uiso 1 1 calc R
C17 C 0.79692(17) 0.82347(10) 0.28823(7) 0.0452(3) Uani 1 1 d .
C18 C 0.65264(19) 0.77016(11) 0.31019(9) 0.0544(3) Uani 1 1 d .
H18 H 0.6590 0.7102 0.3438 0.065 Uiso 1 1 calc R
C19 C 0.49894(19) 0.80561(12) 0.28240(9) 0.0582(3) Uani 1 1 d .
H19 H 0.4025 0.7684 0.2973 0.070 Uiso 1 1 calc R
O1 O 0.31302(9) 0.98780(6) 0.02142(6) 0.04116(19) Uani 1 1 d .
O2 O 1.06461(11) 1.12247(7) 0.06594(7) 0.0513(2) Uani 1 1 d .
H21 H 1.141(2) 1.0768(13) 0.0474(10) 0.062 Uiso 1 1 d .
O3 O 0.95286(13) 0.78960(9) 0.31330(7) 0.0588(3) Uani 1 1 d .
H31 H 0.932(2) 0.7363(15) 0.3506(11) 0.071 Uiso 1 1 d .

loop_
_atom_site_aniso_label
_atom_site_aniso_U_11
_atom_site_aniso_U_22
_atom_site_aniso_U_33
_atom_site_aniso_U_23
_atom_site_aniso_U_13
_atom_site_aniso_U_12
C1 0.0559(8) 0.0706(8) 0.0548(8) 0.0045(7) 0.0094(7) 0.0169(7)
C2 0.0371(6) 0.0600(8) 0.0681(9) 0.0151(6) 0.0049(6) 0.0017(6)
C3 0.0320(5) 0.0359(5) 0.0555(7) 0.0061(5) -0.0035(5) 0.0015(4)
C4 0.0459(6) 0.0400(6) 0.0797(9) -0.0036(6) -0.0111(7) -0.0051(5)
C5 0.0568(8) 0.0636(8) 0.0609(8) -0.0156(7) -0.0179(7) -0.0036(7)
C6 0.0504(7) 0.0747(9) 0.0446(7) 0.0041(6) -0.0133(6) -0.0030(7)
C7 0.0342(5) 0.0436(6) 0.0518(6) 0.0135(5) -0.0079(5) 0.0009(4)
C8 0.0335(5) 0.0349(5) 0.0454(6) 0.0104(4) -0.0041(5) -0.0001(4)
C9 0.0411(6) 0.0359(5) 0.0531(7) 0.0000(5) -0.0057(5) 0.0027(4)
C10 0.0365(6) 0.0374(5) 0.0605(7) -0.0026(5) -0.0017(6) 0.0068(4)
C11 0.0315(5) 0.0328(5) 0.0555(7) 0.0043(4) -0.0010(5) -0.0016(4)
C12 0.0394(6) 0.0311(4) 0.0604(7) -0.0023(5) 0.0021(5) -0.0004(4)
C13 0.0336(5) 0.0346(5) 0.0586(7) 0.0046(5) 0.0038(5) 0.0039(4)
C14 0.0534(7) 0.0506(7) 0.0407(6) 0.0001(5) 0.0053(5) 0.0068(6)
C15 0.0670(8) 0.0455(6) 0.0462(6) 0.0064(5) -0.0041(6) -0.0037(6)
C16 0.0565(8) 0.0550(7) 0.0461(7) 0.0030(5) 0.0000(6) -0.0139(6)
C17 0.0490(7) 0.0482(6) 0.0385(6) -0.0052(5) -0.0017(5) 0.0003(5)
C18 0.0568(8) 0.0513(7) 0.0550(7) 0.0151(6) 0.0054(6) 0.0024(6)
C19 0.0492(7) 0.0649(8) 0.0604(8) 0.0174(6) 0.0087(7) 0.0003(6)
O1 0.0306(4) 0.0346(3) 0.0583(5) 0.0051(3) -0.0020(4) 0.0022(3)
O2 0.0328(4) 0.0408(4) 0.0802(7) -0.0099(4) -0.0052(4) -0.0005(3)
O3 0.0516(5) 0.0686(6) 0.0562(5) 0.0031(5) -0.0067(5) 0.0008(5)

loop_
_atom_type_symbol
_atom_type_description
_atom_type_scat_dispersion_real
_atom_type_scat_dispersion_imag
_atom_type_scat_source
C C 0.0033 0.0016 'International Tables Vol C Tables 4.2.6.8 and 6.1.1.4'
H H 0.0000 0.0000 'International Tables Vol C Tables 4.2.6.8 and 6.1.1.4'
O O 0.0106 0.0060 'International Tables Vol C Tables 4.2.6.8 and 6.1.1.4'

loop_
_geom_angle_atom_site_label_1
_geom_angle_atom_site_label_2
_geom_angle_atom_site_label_3
_geom_angle
C14 C1 C2 114.15(12)
C14 C1 H1A 108.7
C2 C1 H1A 108.7
C14 C1 H1B 108.7
C2 C1 H1B 108.7
H1A C1 H1B 107.6
C3 C2 C1 115.28(12)
C3 C2 H2A 108.5
C1 C2 H2A 108.5
C3 C2 H2B 108.5
C1 C2 H2B 108.5
H2A C2 H2B 107.5
O1 C3 C2 107.42(10)
O1 C3 C4 109.19(9)
C2 C3 C4 112.98(11)
O1 C3 H3 109.1
C2 C3 H3 109.1
C4 C3 H3 109.1
C5 C4 C3 112.11(10)
C5 C4 H4A 109.2
C3 C4 H4A 109.2
C5 C4 H4B 109.2
C3 C4 H4B 109.2
H4A C4 H4B 107.9
C6 C5 C4 122.19(13)
C6 C5 H5 118.9
C4 C5 H5 118.9
C5 C6 C7 122.74(13)
C5 C6 H6 118.6
C7 C6 H6 118.6
O1 C7 C6 110.85(10)
O1 C7 C8 110.43(9)
C6 C7 C8 114.62(11)
O1 C7 H7 106.8
C6 C7 H7 106.8
C8 C7 H7 106.8
C9 C8 C13 117.97(10)
C9 C8 C7 122.71(10)
C13 C8 C7 119.31(10)
C8 C9 C10 121.37(11)
C8 C9 H9 119.3
C10 C9 H9 119.3
C11 C10 C9 119.74(11)
C11 C10 H10 120.1
C9 C10 H10 120.1
O2 C11 C10 122.89(10)
O2 C11 C12 117.39(10)
C10 C11 C12 119.72(11)
C13 C12 C11 119.76(11)
C13 C12 H12 120.1
C11 C12 H12 120.1
C12 C13 C8 121.32(10)
C12 C13 H13 119.3
C8 C13 H13 119.3
C15 C14 C19 117.10(13)
C15 C14 C1 122.60(12)
C19 C14 C1 120.29(13)
C16 C15 C14 121.75(12)
C16 C15 H15 119.1
C14 C15 H15 119.1
C17 C16 C15 119.76(13)
C17 C16 H16 120.1
C15 C16 H16 120.1
O3 C17 C18 121.82(12)
O3 C17 C16 118.56(13)
C18 C17 C16 119.60(13)
C17 C18 C19 119.99(12)
C17 C18 H18 120.0
C19 C18 H18 120.0
C18 C19 C14 121.80(13)
C18 C19 H19 119.1
C14 C19 H19 119.1
C3 O1 C7 113.29(9)
C11 O2 H21 108.5(11)
C17 O3 H31 104.9(12)

loop_
_geom_bond_atom_site_label_1
_geom_bond_atom_site_label_2
_geom_bond_distance
C1 C14 1.508(2)
C1 C2 1.518(2)
C1 H1A 0.9700
C1 H1B 0.9700
C2 C3 1.5068(19)
C2 H2A 0.9700
C2 H2B 0.9700
C3 O1 1.4445(12)
C3 C4 1.5158(18)
C3 H3 0.9800
C4 C5 1.476(2)
C4 H4A 0.9700
C4 H4B 0.9700
C5 C6 1.321(2)
C5 H5 0.9300
C6 C7 1.493(2)
C6 H6 0.9300
C7 O1 1.4493(15)
C7 C8 1.5153(15)
C7 H7 0.9800
C8 C9 1.3843(16)
C8 C13 1.3884(17)
C9 C10 1.3856(17)
C9 H9 0.9300
C10 C11 1.3800(17)
C10 H10 0.9300
C11 O2 1.3709(14)
C11 C12 1.3881(16)
C12 C13 1.3799(17)
C12 H12 0.9300
C13 H13 0.9300
C14 C15 1.3844(19)
C14 C19 1.3884(18)
C15 C16 1.383(2)
C15 H15 0.9300
C16 C17 1.3790(18)
C16 H16 0.9300
C17 O3 1.3727(16)
C17 C18 1.3760(19)
C18 C19 1.377(2)
C18 H18 0.9300
C19 H19 0.9300
O2 H21 0.888(18)
O3 H31 0.915(19)

loop_
_geom_hbond_atom_site_label_D
_geom_hbond_atom_site_label_H
_geom_hbond_atom_site_label_A
_geom_hbond_distance_DH
_geom_hbond_distance_HA
_geom_hbond_distance_DA
_geom_hbond_angle_DHA
_geom_hbond_site_symmetry_A
O2 H21 O1 0.888(18) 1.817(18) 2.7007(12) 172.6(16) 1_655
O3 H31 O2 0.915(19) 1.96(2) 2.8678(15) 168.8(17) 4_745

loop_
_geom_torsion_atom_site_label_1
_geom_torsion_atom_site_label_2
_geom_torsion_atom_site_label_3
_geom_torsion_atom_site_label_4
_geom_torsion
C14 C1 C2 C3 -67.79(16)
C1 C2 C3 O1 -67.35(14)
C1 C2 C3 C4 172.18(11)
O1 C3 C4 C5 44.55(14)
C2 C3 C4 C5 164.01(12)
C3 C4 C5 C6 -12.8(2)
C4 C5 C6 C7 -3.3(2)
C5 C6 C7 O1 -13.20(18)
C5 C6 C7 C8 112.64(15)
O1 C7 C8 C9 113.74(12)
C6 C7 C8 C9 -12.31(16)
O1 C7 C8 C13 -65.36(13)
C6 C7 C8 C13 168.59(11)
C13 C8 C9 C10 2.05(18)
C7 C8 C9 C10 -177.06(12)
C8 C9 C10 C11 1.0(2)
C9 C10 C11 O2 177.32(12)
C9 C10 C11 C12 -3.23(18)
O2 C11 C12 C13 -178.12(12)
C10 C11 C12 C13 2.40(18)
C11 C12 C13 C8 0.71(19)
C9 C8 C13 C12 -2.90(18)
C7 C8 C13 C12 176.24(11)
C2 C1 C14 C15 100.47(16)
C2 C1 C14 C19 -77.92(16)
C19 C14 C15 C16 -0.1(2)
C1 C14 C15 C16 -178.53(13)
C14 C15 C16 C17 -0.7(2)
C15 C16 C17 O3 179.44(12)
C15 C16 C17 C18 0.87(19)
O3 C17 C18 C19 -178.73(14)
C16 C17 C18 C19 -0.2(2)
C17 C18 C19 C14 -0.6(2)
C15 C14 C19 C18 0.8(2)
C1 C14 C19 C18 179.24(15)
C2 C3 O1 C7 172.86(10)
C4 C3 O1 C7 -64.30(12)
C6 C7 O1 C3 47.56(12)
C8 C7 O1 C3 -80.58(11)
